data_7717359
loop_
_publ_author_name
'Leitner, Daniel'
'Neururer, Florian Rochus'
'Hohloch, Stephan'

_publ_section_title
;
 Synthesis and Electrochemical Properties of Molybdenum Nitrido Complexes
 Supported by Redox-Active NHC and MIC Ligands
;
_journal_name_full 'Dalton Transactions'
_journal_paper_doi 10.1039/D4DT02405B
_journal_year 2024
_chemical_formula_moiety 'C39 H44 F9 Mo N3 O3, C4 H8 O, 0.6[C4H10O]'
_chemical_formula_sum 'C45.4 H58 F9 Mo N3 O4.6'
_chemical_formula_weight 986.28
_space_group_crystal_system orthorhombic
_space_group_IT_number 58
_space_group_name_Hall '-P 2 2n'
_space_group_name_H-M_alt 'P n n m'
_atom_sites_solution_hydrogens geom
_atom_sites_solution_primary dual
_audit_creation_date 2024-03-06
_audit_creation_method
;
Olex2 1.5-alpha
(compiled 2024.02.16 svn.r378c4104 for OlexSys, GUI svn.r6928)
;
_audit_update_record
;
2024-06-23 deposited with the CCDC.	2024-10-29 downloaded from the CCDC.
;
_cell_angle_alpha 90
_cell_angle_beta 90
_cell_angle_gamma 90
_cell_formula_units_Z 4
_cell_length_a 23.4925(19)
_cell_length_b 9.8772(9)
_cell_length_c 20.6824(15)
_cell_measurement_reflns_used 6043
_cell_measurement_temperature 153.00
_cell_measurement_theta_max 24.424
_cell_measurement_theta_min 2.237
_cell_volume 4799.1(7)
_computing_cell_refinement 'SAINT V8.40B (?, 2016)'
_computing_data_reduction 'SAINT V8.40B (?, 2016)'
_computing_molecular_graphics 'Olex2 1.5-alpha (Dolomanov et al., 2009)'
_computing_publication_material 'Olex2 1.5-alpha (Dolomanov et al., 2009)'
_computing_structure_refinement 'XL  (Sheldrick, 2008)'
_computing_structure_solution 'SHELXT 2018/2 (Sheldrick, 2018)'
_diffrn_ambient_temperature 153.00
_diffrn_measured_fraction_theta_full 0.999
_diffrn_measured_fraction_theta_max 0.996
_diffrn_measurement_device_type 'Bruker D8 Quest, Photon III'
_diffrn_measurement_method '\f and \w scans'
_diffrn_radiation_type MoK\a
_diffrn_radiation_wavelength 0.71073
_diffrn_reflns_av_R_equivalents 0.1261
_diffrn_reflns_av_unetI/netI 0.0463
_diffrn_reflns_Laue_measured_fraction_full 0.999
_diffrn_reflns_Laue_measured_fraction_max 0.996
_diffrn_reflns_limit_h_max 28
_diffrn_reflns_limit_h_min -28
_diffrn_reflns_limit_k_max 12
_diffrn_reflns_limit_k_min -12
_diffrn_reflns_limit_l_max 25
_diffrn_reflns_limit_l_min -25
_diffrn_reflns_number 100217
_diffrn_reflns_point_group_measured_fraction_full 0.999
_diffrn_reflns_point_group_measured_fraction_max 0.996
_diffrn_reflns_theta_full 25.242
_diffrn_reflns_theta_max 25.990
_diffrn_reflns_theta_min 2.237
_diffrn_source_current 1.0
_diffrn_source_power 0.05
_diffrn_source_voltage 50.0
_diffrn_standards_number 0
_exptl_absorpt_coefficient_mu 0.353
_exptl_absorpt_correction_T_max 0.7453
_exptl_absorpt_correction_T_min 0.6633
_exptl_absorpt_correction_type multi-scan
_exptl_absorpt_process_details
;
SADABS-2016/2 (Bruker,2016/2) was used for absorption correction.
wR2(int) was 0.0909 before and 0.0498 after correction.
The Ratio of minimum to maximum transmission is 0.8900.
The \l/2 correction factor is Not present.
;
_exptl_crystal_colour red
_exptl_crystal_colour_primary red
_exptl_crystal_density_diffrn 1.365
_exptl_crystal_description plate
_exptl_crystal_F_000 2045
_exptl_crystal_size_max 0.24
_exptl_crystal_size_mid 0.19
_exptl_crystal_size_min 0.02
_refine_diff_density_max 0.828
_refine_diff_density_min -0.886
_refine_diff_density_rms 0.096
_refine_ls_extinction_method none
_refine_ls_goodness_of_fit_ref 1.057
_refine_ls_hydrogen_treatment constr
_refine_ls_matrix_type full
_refine_ls_number_parameters 353
_refine_ls_number_reflns 4844
_refine_ls_number_restraints 108
_refine_ls_restrained_S_all 1.064
_refine_ls_R_factor_all 0.0726
_refine_ls_R_factor_gt 0.0543
_refine_ls_shift/su_max 0.001
_refine_ls_shift/su_mean 0.000
_refine_ls_structure_factor_coef Fsqd
_refine_ls_weighting_details 'w=1/[\s^2^(Fo^2^)+(0.1042P)^2^+3.9846P] where P=(Fo^2^+2Fc^2^)/3'
_refine_ls_weighting_scheme calc
_refine_ls_wR_factor_gt 0.1547
_refine_ls_wR_factor_ref 0.1706
_reflns_Friedel_coverage 0.000
_reflns_number_gt 3665
_reflns_number_total 4844
_reflns_threshold_expression 'I > 2\s(I)'
_cod_data_source_file d4dt02405b2.cif
_cod_data_source_block sh_429_ortho
_cod_original_formula_sum 'C45.40 H58 F9 Mo N3 O4.60'
_cod_database_code 7717359
_shelx_shelxl_version_number 2019/1
_shelx_space_group_comment
;
The symmetry employed for this shelxl refinement is uniquely defined
by the following loop, which should always be used as a source of
symmetry information in preference to the above space-group names.
They are only intended as comments.
;
_shelx_estimated_absorpt_t_max 0.993
_shelx_estimated_absorpt_t_min 0.920
_olex2_refinement_description
;
1. Fixed Uiso
 At 1.2 times of:
  All C(H) groups, All C(H,H) groups
 At 1.5 times of:
  All C(H,H,H) groups
2. Restrained distances
 O100-C100 = O100-C103
 1.44 with sigma of 0.02
 C100-C101 = C102-C103
 1.53 with sigma of 0.02
 C101-C102
 1.54 with sigma of 0.02
 O100-C101 = O100-C102 = C100-C102 = C101-C103
 2.38 with sigma of 0.04
 C41-F41 \\sim C41-F42 \\sim C41-F40
 with sigma of 0.02
 F45-C42 \\sim F45A-C42A
 with sigma of 0.02
 C40-C42 \\sim C40-C42A
 with sigma of 0.02
 C42-F44 \\sim C42A-F44A
 with sigma of 0.02
 F41-F42 \\sim F42-F40 \\sim F40-F41
 with sigma of 0.03
 C100-C101 \\sim C101-C102 \\sim C102-C103
 with sigma of 0.02
 O100-C100 \\sim O100-C103
 with sigma of 0.02
 O100-C101 \\sim O100-C102
 with sigma of 0.04
 C101-C103 \\sim C100-C102
 with sigma of 0.04
3. Uiso/Uaniso restraints and constraints
C42A \\sim C42: within 1.7A with sigma of 0.01 and sigma for terminal atoms of
0.01 within 1.7A
C41 \\sim F41 \\sim F42 \\sim F40: within 1.7A with sigma of 0.01 and sigma for
terminal atoms of 0.01 within 1.7A
O100 \\sim C100 \\sim C101 \\sim C102 \\sim C103: within 2A with sigma of 0.04
and sigma for terminal atoms of 0.08 within 2A
4. Rigid body (RIGU) restrains
 O100, C100, C101, C102, C103
 with sigma for 1-2 distances of 0.004 and sigma for 1-3 distances of 0.004
5. Others
 Sof(C42A)=Sof(F44A)=Sof(F45A)=1-FVAR(1)
 Sof(F45)=Sof(C42)=Sof(F44)=FVAR(1)
 Fixed Sof: O100(0.5) C100(0.5) H10A(0.5) H10B(0.5) C101(0.5) H10C(0.5)
 H10D(0.5) C102(0.5) H10E(0.5) H10F(0.5) C103(0.5) H10G(0.5) H10H(0.5) C41(0.5)
 F41(0.5) F42(0.5) F40(0.5)
6.a Secondary CH2 refined with riding coordinates:
 C100(H10A,H10B), C101(H10C,H10D), C102(H10E,H10F), C103(H10G,H10H)
6.b Aromatic/amide H refined with riding coordinates:
 C9(H9), C11(H11), C4(H4), C3(H3)
6.c Idealised Me refined as rotating group:
 C23(H23A,H23B,H23C), C24(H24A,H24B,H24C), C18(H18A,H18B,H18C), C20(H20A,H20B,
 H20C), C22(H22A,H22B,H22C), C19(H19A,H19B,H19C)
;
_smtbx_masks_special_details
;
A solvent mask was calculated and 92 electrons were 
found in a volume of 890\%A^3^ in 1 void per unit cell. 
This is consistent with the presence of 
0.6[C4H10O] per formula unit 
which account for 101 electrons 
per unit cell.
;
_smtbx_masks_void_probe_radius 1.2
_smtbx_masks_void_truncation_radius 1.2
_olex2_submission_special_instructions 'No special instructions were received'

loop_
_space_group_symop_operation_xyz
'x, y, z'
'-x, -y, z'
'-x+1/2, y+1/2, -z+1/2'
'x+1/2, -y+1/2, -z+1/2'
'-x, -y, -z'
'x, y, -z'
'x-1/2, -y-1/2, z-1/2'
'-x-1/2, y-1/2, z-1/2'

loop_
_atom_site_label
_atom_site_type_symbol
_atom_site_fract_x
_atom_site_fract_y
_atom_site_fract_z
_atom_site_U_iso_or_equiv
_atom_site_adp_type
_atom_site_occupancy
_atom_site_site_symmetry_order
_atom_site_calc_flag
_atom_site_refinement_flags_posn
_atom_site_refinement_flags_adp
_atom_site_refinement_flags_occupancy
_atom_site_disorder_assembly
_atom_site_disorder_group
Mo1 Mo 0.76524(2) 0.29299(4) 0.500000 0.02760(17) Uani 1 2 d S T P . .
O40 O 0.84928(15) 0.3076(4) 0.500000 0.0333(8) Uani 1 2 d S T P A .
O1 O 0.75488(10) 0.3389(3) 0.59130(11) 0.0317(6) Uani 1 1 d . . . . .
N1 N 0.64829(12) 0.4137(3) 0.55263(13) 0.0304(7) Uani 1 1 d . . . . .
C8 C 0.65756(15) 0.3635(4) 0.61655(15) 0.0294(7) Uani 1 1 d . . . . .
F43 F 0.91225(15) 0.2656(5) 0.61374(14) 0.1061(15) Uani 1 1 d . . . . .
F45 F 0.9875(10) 0.245(3) 0.5591(11) 0.092(7) Uani 0.43(3) 1 d D . P A 1
C9 C 0.61012(16) 0.3439(4) 0.65657(16) 0.0321(8) Uani 1 1 d . . . . .
H9 H 0.573081 0.366273 0.641565 0.038 Uiso 1 1 calc R U . . .
C13 C 0.71186(16) 0.3242(4) 0.63476(16) 0.0296(8) Uani 1 1 d . . . . .
C23 C 0.80096(18) 0.1128(4) 0.6806(2) 0.0432(9) Uani 1 1 d . . . . .
H23A H 0.799889 0.136511 0.634627 0.065 Uiso 1 1 calc R U . . .
H23B H 0.775993 0.035065 0.688510 0.065 Uiso 1 1 calc R U . . .
H23C H 0.840028 0.089541 0.692982 0.065 Uiso 1 1 calc R U . . .
C12 C 0.72115(16) 0.2753(4) 0.69794(18) 0.0318(8) Uani 1 1 d . . . . .
C1 C 0.6757(2) 0.3653(5) 0.500000 0.0298(10) Uani 1 2 d S T P . .
C21 C 0.78062(17) 0.2336(4) 0.72085(18) 0.0361(9) Uani 1 1 d . . . . .
C17 C 0.56698(17) 0.2679(4) 0.76434(18) 0.0370(9) Uani 1 1 d . . . . .
C10 C 0.61762(16) 0.2916(4) 0.71825(16) 0.0322(8) Uani 1 1 d . . . . .
C24 C 0.82200(16) 0.3541(4) 0.71460(18) 0.0389(9) Uani 1 1 d . . . . .
H24A H 0.860031 0.326304 0.728835 0.058 Uiso 1 1 calc R U . . .
H24B H 0.808601 0.429129 0.741608 0.058 Uiso 1 1 calc R U . . .
H24C H 0.823659 0.383430 0.669370 0.058 Uiso 1 1 calc R U . . .
N10 N 0.7505(2) 0.1309(5) 0.500000 0.0380(10) Uani 1 2 d S T P . .
C11 C 0.67314(17) 0.2616(4) 0.73773(17) 0.0348(8) Uani 1 1 d . . . . .
H11 H 0.678731 0.229926 0.780632 0.042 Uiso 1 1 calc R U . . .
C40 C 0.9028(2) 0.2606(7) 0.500000 0.0430(14) Uani 1 2 d DS T P . .
C2 C 0.60497(15) 0.5024(4) 0.53379(16) 0.0315(8) Uani 1 1 d . . . . .
C4 C 0.53382(17) 0.6715(4) 0.5339(2) 0.0413(9) Uani 1 1 d . . . . .
H4 H 0.508569 0.730275 0.556294 0.050 Uiso 1 1 calc R U . . .
C3 C 0.56916(16) 0.5893(4) 0.56869(18) 0.0362(8) Uani 1 1 d . . . . .
H3 H 0.569453 0.590841 0.614616 0.043 Uiso 1 1 calc R U . . .
C18 C 0.56888(19) 0.3738(5) 0.8180(2) 0.0508(11) Uani 1 1 d . . . . .
H18A H 0.604738 0.365399 0.841829 0.076 Uiso 1 1 calc R U . . .
H18B H 0.536845 0.359641 0.847534 0.076 Uiso 1 1 calc R U . . .
H18C H 0.566283 0.464493 0.798937 0.076 Uiso 1 1 calc R U . . .
C20 C 0.57056(19) 0.1266(5) 0.7933(2) 0.0552(12) Uani 1 1 d . . . . .
H20A H 0.569640 0.059158 0.758559 0.083 Uiso 1 1 calc R U . . .
H20B H 0.538193 0.112023 0.822386 0.083 Uiso 1 1 calc R U . . .
H20C H 0.606147 0.117503 0.817647 0.083 Uiso 1 1 calc R U . . .
C22 C 0.78104(19) 0.1900(5) 0.7922(2) 0.0468(10) Uani 1 1 d . . . . .
H22A H 0.756745 0.110156 0.797733 0.070 Uiso 1 1 calc R U . . .
H22B H 0.766595 0.264096 0.819118 0.070 Uiso 1 1 calc R U . . .
H22C H 0.820043 0.167900 0.805303 0.070 Uiso 1 1 calc R U . . .
C19 C 0.50951(19) 0.2803(5) 0.7294(2) 0.0515(11) Uani 1 1 d . . . . .
H19A H 0.505032 0.372646 0.712789 0.077 Uiso 1 1 calc R U . . .
H19B H 0.478606 0.260220 0.759730 0.077 Uiso 1 1 calc R U . . .
H19C H 0.508224 0.216017 0.693324 0.077 Uiso 1 1 calc R U . . .
C42 C 0.9383(11) 0.3057(18) 0.5586(11) 0.065(4) Uani 0.43(3) 1 d D U P A 1
F44 F 0.9459(7) 0.4400(13) 0.5481(9) 0.085(4) Uani 0.43(3) 1 d D . P A 1
C42A C 0.9315(8) 0.3137(14) 0.5617(9) 0.066(3) Uani 0.57(3) 1 d D U P A 2
F44A F 0.9176(9) 0.4441(8) 0.5757(7) 0.090(5) Uani 0.57(3) 1 d D . P A 2
F45A F 0.9871(6) 0.308(3) 0.5639(9) 0.089(5) Uani 0.57(3) 1 d D . P A 2
O100 O 0.7773(2) 0.5523(4) 0.4972(7) 0.0408(11) Uani 0.5 1 d D U P B -1
C100 C 0.7676(6) 0.6399(11) 0.5513(5) 0.071(4) Uani 0.5 1 d D U P B -1
H10A H 0.783390 0.599128 0.591206 0.085 Uiso 0.5 1 calc R U P B -1
H10B H 0.726287 0.654574 0.557608 0.085 Uiso 0.5 1 calc R U P B -1
C101 C 0.7963(7) 0.7698(11) 0.5374(6) 0.101(6) Uani 0.5 1 d D U P B -1
H10C H 0.819934 0.797999 0.574615 0.121 Uiso 0.5 1 calc R U P B -1
H10D H 0.767795 0.841457 0.528732 0.121 Uiso 0.5 1 calc R U P B -1
C102 C 0.8334(10) 0.7468(17) 0.4779(7) 0.166(9) Uani 0.5 1 d D U P B -1
H10E H 0.830035 0.823179 0.447196 0.200 Uiso 0.5 1 calc R U P B -1
H10F H 0.873872 0.735873 0.490264 0.200 Uiso 0.5 1 calc R U P B -1
C103 C 0.8107(7) 0.6205(12) 0.4494(5) 0.081(4) Uani 0.5 1 d D U P B -1
H10G H 0.786883 0.641972 0.411270 0.097 Uiso 0.5 1 calc R U P B -1
H10H H 0.842414 0.561655 0.435243 0.097 Uiso 0.5 1 calc R U P B -1
C41 C 0.9041(3) 0.1041(11) 0.5064(7) 0.075(2) Uani 0.5 1 d D U P A -1
F41 F 0.8656(3) 0.0536(10) 0.5478(4) 0.065(2) Uani 0.5 1 d D U P A -1
F42 F 0.9559(3) 0.0579(8) 0.5278(3) 0.097(2) Uani 0.5 1 d D U P A -1
F40 F 0.8936(4) 0.0526(13) 0.4482(5) 0.096(3) Uani 0.5 1 d D U P A -1

loop_
_atom_site_aniso_label
_atom_site_aniso_U_11
_atom_site_aniso_U_22
_atom_site_aniso_U_33
_atom_site_aniso_U_23
_atom_site_aniso_U_13
_atom_site_aniso_U_12
Mo1 0.0264(3) 0.0340(3) 0.0224(2) 0.000 0.000 -0.00146(18)
O40 0.0252(18) 0.044(2) 0.0301(18) 0.000 0.000 0.0002(15)
O1 0.0282(12) 0.0429(15) 0.0240(12) 0.0022(11) -0.0004(10) -0.0029(11)
N1 0.0250(15) 0.0415(17) 0.0247(14) 0.0005(12) 0.0024(11) 0.0015(13)
C8 0.0341(18) 0.0345(19) 0.0197(15) -0.0007(14) 0.0015(13) -0.0066(15)
F43 0.064(2) 0.215(5) 0.0392(17) -0.020(2) 0.0077(15) -0.018(2)
F45 0.057(8) 0.171(18) 0.049(5) -0.019(9) -0.024(5) 0.052(10)
C9 0.0311(18) 0.037(2) 0.0278(17) -0.0016(15) 0.0037(14) -0.0022(16)
C13 0.0307(18) 0.036(2) 0.0217(16) -0.0006(14) 0.0051(14) -0.0036(15)
C23 0.044(2) 0.044(2) 0.042(2) 0.0052(18) -0.0012(18) 0.0086(18)
C12 0.0355(19) 0.033(2) 0.0269(18) 0.0008(14) -0.0007(15) -0.0021(15)
C1 0.026(2) 0.038(3) 0.025(2) 0.000 0.000 0.000(2)
C21 0.037(2) 0.042(2) 0.0289(19) 0.0056(16) -0.0013(16) 0.0006(17)
C17 0.0328(19) 0.048(2) 0.0305(19) 0.0044(16) 0.0090(16) -0.0032(17)
C10 0.0341(19) 0.036(2) 0.0264(17) -0.0029(15) 0.0060(15) -0.0032(15)
C24 0.0321(19) 0.051(2) 0.0337(19) 0.0035(17) -0.0041(16) -0.0004(18)
N10 0.048(3) 0.031(3) 0.035(2) 0.000 0.000 -0.007(2)
C11 0.042(2) 0.040(2) 0.0222(17) 0.0021(15) 0.0038(15) -0.0034(17)
C40 0.026(3) 0.067(4) 0.036(3) 0.000 0.000 0.005(3)
C2 0.0247(17) 0.039(2) 0.0312(17) 0.0023(15) 0.0003(14) 0.0002(15)
C4 0.033(2) 0.042(2) 0.049(2) -0.0007(18) 0.0040(17) 0.0009(17)
C3 0.0334(19) 0.041(2) 0.0344(18) -0.0035(16) 0.0032(16) -0.0055(16)
C18 0.046(2) 0.065(3) 0.041(2) -0.009(2) 0.0126(19) -0.005(2)
C20 0.047(2) 0.056(3) 0.063(3) 0.018(2) 0.020(2) -0.002(2)
C22 0.045(2) 0.060(3) 0.035(2) 0.0121(19) -0.0028(18) 0.003(2)
C19 0.037(2) 0.074(3) 0.043(2) 0.003(2) 0.0099(19) -0.009(2)
C42 0.037(7) 0.109(8) 0.051(6) -0.003(6) -0.015(6) -0.001(6)
F44 0.067(7) 0.107(8) 0.083(8) -0.032(6) 0.013(6) -0.042(6)
C42A 0.030(5) 0.112(7) 0.055(6) 0.003(5) -0.007(5) 0.003(5)
F44A 0.109(11) 0.083(5) 0.079(7) -0.030(4) -0.025(7) -0.017(5)
F45A 0.029(5) 0.183(16) 0.055(5) 0.001(8) -0.009(3) -0.005(7)
O100 0.064(3) 0.035(2) 0.024(2) 0.000(5) -0.002(6) -0.0015(18)
C100 0.122(10) 0.046(5) 0.045(5) -0.016(4) 0.031(6) -0.024(6)
C101 0.193(15) 0.055(6) 0.053(6) -0.016(5) 0.042(8) -0.049(7)
C102 0.264(17) 0.135(9) 0.100(11) -0.053(8) 0.096(11) -0.109(11)
C103 0.138(10) 0.060(6) 0.044(5) -0.005(4) 0.033(6) -0.026(7)
C41 0.070(4) 0.079(4) 0.077(5) 0.002(6) 0.025(5) 0.025(4)
F41 0.070(5) 0.052(3) 0.072(4) 0.008(3) 0.008(4) 0.015(4)
F42 0.074(4) 0.101(5) 0.116(5) 0.028(4) 0.023(3) 0.050(4)
F40 0.107(7) 0.090(5) 0.092(5) -0.039(4) 0.011(6) 0.009(6)

loop_
_atom_type_symbol
_atom_type_description
_atom_type_scat_dispersion_real
_atom_type_scat_dispersion_imag
_atom_type_scat_source
C C 0.0033 0.0016 'International Tables Vol C Tables 4.2.6.8 and 6.1.1.4'
H H 0.0000 0.0000 'International Tables Vol C Tables 4.2.6.8 and 6.1.1.4'
F F 0.0171 0.0103 'International Tables Vol C Tables 4.2.6.8 and 6.1.1.4'
Mo Mo -1.6832 0.6857 'International Tables Vol C Tables 4.2.6.8 and 6.1.1.4'
N N 0.0061 0.0033 'International Tables Vol C Tables 4.2.6.8 and 6.1.1.4'
O O 0.0106 0.0060 'International Tables Vol C Tables 4.2.6.8 and 6.1.1.4'

loop_
_geom_angle_atom_site_label_1
_geom_angle_atom_site_label_2
_geom_angle_atom_site_label_3
_geom_angle
_geom_angle_site_symmetry_1
_geom_angle_site_symmetry_3
_geom_angle_publ_flag
O40 Mo1 C1 157.06(18) . . ?
O1 Mo1 O40 96.15(8) 6_556 . ?
O1 Mo1 O40 96.15(8) . . ?
O1 Mo1 O1 149.49(16) . 6_556 ?
O1 Mo1 C1 78.91(8) 6_556 . ?
O1 Mo1 C1 78.91(8) . . ?
N10 Mo1 O40 106.4(2) . . ?
N10 Mo1 O1 101.56(9) . . ?
N10 Mo1 O1 101.56(9) . 6_556 ?
N10 Mo1 C1 96.5(2) . . ?
C40 O40 Mo1 155.6(4) . . ?
C13 O1 Mo1 134.8(2) . . ?
C1 N1 C8 123.3(3) . . ?
C1 N1 C2 110.1(3) . . ?
C2 N1 C8 125.9(3) . . ?
C9 C8 N1 118.2(3) . . ?
C13 C8 N1 119.3(3) . . ?
C13 C8 C9 122.2(3) . . ?
C8 C9 H9 120.2 . . ?
C10 C9 C8 119.6(3) . . ?
C10 C9 H9 120.2 . . ?
O1 C13 C8 118.3(3) . . ?
O1 C13 C12 122.3(3) . . ?
C8 C13 C12 119.4(3) . . ?
H23A C23 H23B 109.5 . . ?
H23A C23 H23C 109.5 . . ?
H23B C23 H23C 109.5 . . ?
C21 C23 H23A 109.5 . . ?
C21 C23 H23B 109.5 . . ?
C21 C23 H23C 109.5 . . ?
C13 C12 C21 121.3(3) . . ?
C11 C12 C13 116.9(3) . . ?
C11 C12 C21 121.7(3) . . ?
N1 C1 Mo1 124.4(2) 6_556 . ?
N1 C1 Mo1 124.4(2) . . ?
N1 C1 N1 107.2(4) 6_556 . ?
C23 C21 C12 109.0(3) . . ?
C23 C21 C24 111.0(3) . . ?
C23 C21 C22 107.5(3) . . ?
C12 C21 C24 110.0(3) . . ?
C12 C21 C22 112.2(3) . . ?
C22 C21 C24 107.0(3) . . ?
C18 C17 C10 108.8(3) . . ?
C18 C17 C19 108.2(3) . . ?
C20 C17 C10 109.9(3) . . ?
C20 C17 C18 110.0(4) . . ?
C20 C17 C19 107.9(4) . . ?
C19 C17 C10 112.0(3) . . ?
C9 C10 C17 121.8(3) . . ?
C9 C10 C11 117.6(3) . . ?
C11 C10 C17 120.7(3) . . ?
C21 C24 H24A 109.5 . . ?
C21 C24 H24B 109.5 . . ?
C21 C24 H24C 109.5 . . ?
H24A C24 H24B 109.5 . . ?
H24A C24 H24C 109.5 . . ?
H24B C24 H24C 109.5 . . ?
C12 C11 H11 117.9 . . ?
C10 C11 C12 124.1(3) . . ?
C10 C11 H11 117.9 . . ?
O40 C40 C42 114.1(10) . 6_556 ?
O40 C40 C42 114.2(10) . . ?
O40 C40 C42A 107.1(8) . 6_556 ?
O40 C40 C42A 107.1(8) . . ?
O40 C40 C41 111.3(5) . . ?
C42 C40 C42 104(2) 6_556 . ?
C42 C40 C41 102.2(9) . . ?
C42 C40 C41 110.2(8) 6_556 . ?
C42A C40 C42A 112.4(17) . 6_556 ?
N1 C2 C3 132.6(3) . . ?
C2 C2 N1 106.18(18) 6_556 . ?
C2 C2 C3 121.0(2) 6_556 . ?
C4 C4 H4 119.1 6_556 . ?
C3 C4 C4 121.7(2) . 6_556 ?
C3 C4 H4 119.1 . . ?
C2 C3 H3 121.4 . . ?
C4 C3 C2 117.2(3) . . ?
C4 C3 H3 121.4 . . ?
C17 C18 H18A 109.5 . . ?
C17 C18 H18B 109.5 . . ?
C17 C18 H18C 109.5 . . ?
H18A C18 H18B 109.5 . . ?
H18A C18 H18C 109.5 . . ?
H18B C18 H18C 109.5 . . ?
C17 C20 H20A 109.5 . . ?
C17 C20 H20B 109.5 . . ?
C17 C20 H20C 109.5 . . ?
H20A C20 H20B 109.5 . . ?
H20A C20 H20C 109.5 . . ?
H20B C20 H20C 109.5 . . ?
C21 C22 H22A 109.5 . . ?
C21 C22 H22B 109.5 . . ?
C21 C22 H22C 109.5 . . ?
H22A C22 H22B 109.5 . . ?
H22A C22 H22C 109.5 . . ?
H22B C22 H22C 109.5 . . ?
C17 C19 H19A 109.5 . . ?
C17 C19 H19B 109.5 . . ?
C17 C19 H19C 109.5 . . ?
H19A C19 H19B 109.5 . . ?
H19A C19 H19C 109.5 . . ?
H19B C19 H19C 109.5 . . ?
F43 C42 C40 109.5(16) . . ?
F43 C42 F44 118.8(17) . . ?
F45 C42 F43 105.1(18) . . ?
F45 C42 C40 110.8(18) . . ?
F45 C42 F44 110(2) . . ?
F44 C42 C40 103.1(13) . . ?
F43 C42A C40 115.0(12) . . ?
F43 C42A F44A 95.2(14) . . ?
F43 C42A F45A 108.3(12) . . ?
F44A C42A C40 113.2(10) . . ?
F45A C42A C40 116.9(16) . . ?
F45A C42A F44A 105.8(13) . . ?
C103 O100 C100 110.0(6) . . ?
O100 C100 H10A 110.2 . . ?
O100 C100 H10B 110.2 . . ?
O100 C100 C101 107.4(7) . . ?
H10A C100 H10B 108.5 . . ?
C101 C100 H10A 110.2 . . ?
C101 C100 H10B 110.2 . . ?
C100 C101 H10C 110.4 . . ?
C100 C101 H10D 110.4 . . ?
C100 C101 C102 106.8(8) . . ?
H10C C101 H10D 108.6 . . ?
C102 C101 H10C 110.4 . . ?
C102 C101 H10D 110.4 . . ?
C101 C102 H10E 111.0 . . ?
C101 C102 H10F 111.0 . . ?
H10E C102 H10F 109.0 . . ?
C103 C102 C101 103.9(9) . . ?
C103 C102 H10E 111.0 . . ?
C103 C102 H10F 111.0 . . ?
O100 C103 C102 108.7(8) . . ?
O100 C103 H10G 110.0 . . ?
O100 C103 H10H 110.0 . . ?
C102 C103 H10G 110.0 . . ?
C102 C103 H10H 110.0 . . ?
H10G C103 H10H 108.3 . . ?
F41 C41 C40 114.3(8) . . ?
F41 C41 F42 105.6(9) . . ?
F42 C41 C40 112.0(8) . . ?
F40 C41 C40 107.5(10) . . ?
F40 C41 F41 108.2(8) . . ?
F40 C41 F42 109.1(9) . . ?

loop_
_geom_bond_atom_site_label_1
_geom_bond_atom_site_label_2
_geom_bond_distance
_geom_bond_site_symmetry_2
_geom_bond_publ_flag
Mo1 O40 1.979(4) . ?
Mo1 O1 1.957(2) 6_556 ?
Mo1 O1 1.957(2) . ?
Mo1 C1 2.221(5) . ?
Mo1 N10 1.638(5) . ?
O40 C40 1.340(7) . ?
O1 C13 1.360(4) . ?
N1 C8 1.429(4) . ?
N1 C1 1.352(4) . ?
N1 C2 1.398(5) . ?
C8 C9 1.402(5) . ?
C8 C13 1.386(5) . ?
F43 C42 1.35(3) . ?
F43 C42A 1.26(2) . ?
F45 C42 1.302(15) . ?
C9 H9 0.9500 . ?
C9 C10 1.388(5) . ?
C13 C12 1.410(5) . ?
C23 H23A 0.9800 . ?
C23 H23B 0.9800 . ?
C23 H23C 0.9800 . ?
C23 C21 1.531(6) . ?
C12 C21 1.532(5) . ?
C12 C11 1.403(5) . ?
C21 C24 1.542(6) . ?
C21 C22 1.538(5) . ?
C17 C10 1.542(5) . ?
C17 C18 1.525(6) . ?
C17 C20 1.521(6) . ?
C17 C19 1.536(6) . ?
C10 C11 1.397(5) . ?
C24 H24A 0.9800 . ?
C24 H24B 0.9800 . ?
C24 H24C 0.9800 . ?
C11 H11 0.9500 . ?
C40 C42 1.539(13) . ?
C40 C42 1.539(13) 6_556 ?
C40 C42A 1.536(12) . ?
C40 C42A 1.536(12) 6_556 ?
C40 C41 1.552(12) . ?
C2 C2 1.398(7) 6_556 ?
C2 C3 1.401(5) . ?
C4 C4 1.404(8) 6_556 ?
C4 H4 0.9500 . ?
C4 C3 1.366(6) . ?
C3 H3 0.9500 . ?
C18 H18A 0.9800 . ?
C18 H18B 0.9800 . ?
C18 H18C 0.9800 . ?
C20 H20A 0.9800 . ?
C20 H20B 0.9800 . ?
C20 H20C 0.9800 . ?
C22 H22A 0.9800 . ?
C22 H22B 0.9800 . ?
C22 H22C 0.9800 . ?
C19 H19A 0.9800 . ?
C19 H19B 0.9800 . ?
C19 H19C 0.9800 . ?
C42 F44 1.356(17) . ?
C42A F44A 1.359(13) . ?
C42A F45A 1.309(13) . ?
O100 C100 1.433(10) . ?
O100 C103 1.431(10) . ?
C100 H10A 0.9900 . ?
C100 H10B 0.9900 . ?
C100 C101 1.477(10) . ?
C101 H10C 0.9900 . ?
C101 H10D 0.9900 . ?
C101 C102 1.525(12) . ?
C102 H10E 0.9900 . ?
C102 H10F 0.9900 . ?
C102 C103 1.479(11) . ?
C103 H10G 0.9900 . ?
C103 H10H 0.9900 . ?
C41 F41 1.340(11) . ?
C41 F42 1.374(10) . ?
C41 F40 1.330(12) . ?

loop_
_geom_torsion_atom_site_label_1
_geom_torsion_atom_site_label_2
_geom_torsion_atom_site_label_3
_geom_torsion_atom_site_label_4
_geom_torsion
_geom_torsion_site_symmetry_1
_geom_torsion_site_symmetry_2
_geom_torsion_site_symmetry_3
_geom_torsion_site_symmetry_4
_geom_torsion_publ_flag
Mo1 O40 C40 C42 -120.2(11) . . . . ?
Mo1 O40 C40 C42 120.2(11) . . . 6_556 ?
Mo1 O40 C40 C42A -119.6(8) . . . . ?
Mo1 O40 C40 C42A 119.6(8) . . . 6_556 ?
Mo1 O40 C40 C41 -5.3(5) . . . . ?
Mo1 O1 C13 C8 -48.1(5) . . . . ?
Mo1 O1 C13 C12 134.3(3) . . . . ?
O40 C40 C42 F43 57.7(13) . . . . ?
O40 C40 C42 F45 173(2) . . . . ?
O40 C40 C42 F44 -70(2) . . . . ?
O40 C40 C42A F43 67.6(12) . . . . ?
O40 C40 C42A F44A -40.4(19) . . . . ?
O40 C40 C42A F45A -163.8(14) . . . . ?
O40 C40 C41 F41 -39.7(10) . . . . ?
O40 C40 C41 F42 -159.8(7) . . . . ?
O40 C40 C41 F40 80.3(7) . . . . ?
O1 C13 C12 C21 -1.0(5) . . . . ?
O1 C13 C12 C11 -178.5(3) . . . . ?
N1 C8 C9 C10 178.2(3) . . . . ?
N1 C8 C13 O1 2.0(5) . . . . ?
N1 C8 C13 C12 179.7(3) . . . . ?
N1 C2 C3 C4 174.8(4) . . . . ?
C8 N1 C1 Mo1 -34.7(6) . . . . ?
C8 N1 C1 N1 167.0(2) . . . 6_556 ?
C8 N1 C2 C2 -168.4(3) . . . 6_556 ?
C8 N1 C2 C3 17.3(6) . . . . ?
C8 C9 C10 C17 -180.0(3) . . . . ?
C8 C9 C10 C11 0.4(5) . . . . ?
C8 C13 C12 C21 -178.6(3) . . . . ?
C8 C13 C12 C11 3.9(5) . . . . ?
C9 C8 C13 O1 175.8(3) . . . . ?
C9 C8 C13 C12 -6.5(5) . . . . ?
C9 C10 C11 C12 -3.0(6) . . . . ?
C13 C8 C9 C10 4.3(5) . . . . ?
C13 C12 C21 C23 -63.7(4) . . . . ?
C13 C12 C21 C24 58.3(5) . . . . ?
C13 C12 C21 C22 177.3(3) . . . . ?
C13 C12 C11 C10 0.8(6) . . . . ?
C1 N1 C8 C9 -137.8(4) . . . . ?
C1 N1 C8 C13 36.2(5) . . . . ?
C1 N1 C2 C2 2.6(3) . . . 6_556 ?
C1 N1 C2 C3 -171.7(4) . . . . ?
C21 C12 C11 C10 -176.7(4) . . . . ?
C17 C10 C11 C12 177.4(4) . . . . ?
C11 C12 C21 C23 113.7(4) . . . . ?
C11 C12 C21 C24 -124.3(4) . . . . ?
C11 C12 C21 C22 -5.3(5) . . . . ?
C2 N1 C8 C9 32.0(5) . . . . ?
C2 N1 C8 C13 -153.9(4) . . . . ?
C2 N1 C1 Mo1 154.0(3) . . . . ?
C2 N1 C1 N1 -4.3(5) . . . 6_556 ?
C2 C2 C3 C4 1.1(4) 6_556 . . . ?
C4 C4 C3 C2 -1.1(4) 6_556 . . . ?
C18 C17 C10 C9 -107.9(4) . . . . ?
C18 C17 C10 C11 71.7(5) . . . . ?
C20 C17 C10 C9 131.7(4) . . . . ?
C20 C17 C10 C11 -48.8(5) . . . . ?
C19 C17 C10 C9 11.8(5) . . . . ?
C19 C17 C10 C11 -168.7(4) . . . . ?
C42 C40 C42 F43 -177.3(4) 6_556 . . . ?
C42 C40 C42 F45 -62(2) 6_556 . . . ?
C42 C40 C42 F44 55(2) 6_556 . . . ?
C42 C40 C41 F41 82.5(15) . . . . ?
C42 C40 C41 F41 -167.4(15) 6_556 . . . ?
C42 C40 C41 F42 -37.6(15) . . . . ?
C42 C40 C41 F42 72.5(16) 6_556 . . . ?
C42 C40 C41 F40 -157.4(13) . . . . ?
C42 C40 C41 F40 -47.3(15) 6_556 . . . ?
C42A C40 C42A F43 -175.1(4) 6_556 . . . ?
C42A C40 C42A F44A 77(2) 6_556 . . . ?
C42A C40 C42A F45A -46.5(19) 6_556 . . . ?
O100 C100 C101 C102 -10.8(19) . . . . ?
C100 O100 C103 C102 11(2) . . . . ?
C100 C101 C102 C103 17(2) . . . . ?
C101 C102 C103 O100 -17(2) . . . . ?
C103 O100 C100 C101 -0.1(19) . . . . ?
C41 C40 C42 F43 -62.5(13) . . . . ?
C41 C40 C42 F45 53(2) . . . . ?
C41 C40 C42 F44 170.1(15) . . . . ?

loop_
_smtbx_masks_void_nr
_smtbx_masks_void_average_x
_smtbx_masks_void_average_y
_smtbx_masks_void_average_z
_smtbx_masks_void_volume
_smtbx_masks_void_count_electrons
_smtbx_masks_void_content
1 0.000 0.500 0.000 445.4 46.5 '1.2 C4H10O'
2 0.500 0.000 0.500 445.4 46.5 '1.2 C4H10O'
